data_1516356
loop_
_publ_author_name
'Osawa, Masahisa'
'Hoshino, Mikio'
'Wada, Tatsuo'
'Hayashi, Fumi'
'Osanai, Shuichi'

_publ_section_title
;
 Intra-complex energy transfer of europium(III) complexes containing
 anthracene and phenanthrene moieties.
;
_journal_issue 41
_journal_name_full 'The journal of physical chemistry. A'
_journal_page_first 10895
_journal_page_last 10902
_journal_paper_doi 10.1021/jp905160w
_journal_volume 113
_journal_year 2009
_chemical_formula_moiety 'C55 H49 Eu F18 O8 P2 '
_chemical_formula_sum 'C55 H49 Eu F18 O8 P2'
_chemical_formula_weight 1393.87
_space_group_IT_number 2
_symmetry_cell_setting triclinic
_symmetry_Int_Tables_number 2
_symmetry_space_group_name_Hall '-P 1'
_symmetry_space_group_name_H-M 'P -1'
_cell_angle_alpha 71.639(4)
_cell_angle_beta 70.877(4)
_cell_angle_gamma 73.768(4)
_cell_formula_units_Z 2
_cell_length_a 12.9551(8)
_cell_length_b 15.8320(10)
_cell_length_c 16.3342(9)
_cell_measurement_reflns_used 12780
_cell_measurement_temperature 90.1
_cell_measurement_theta_max 32.4
_cell_measurement_theta_min 1.4
_cell_volume 2945.6(3)
_computing_cell_refinement CrystalClear
_computing_data_collection CrystalClear
_computing_data_reduction CrystalStructure
_computing_publication_material 'CrystalStructure 3.8'
_computing_structure_refinement SHELXL
_computing_structure_solution SIR2004
_diffrn_detector_area_resol_mean 7.31
_diffrn_measured_fraction_theta_full 0.992
_diffrn_measured_fraction_theta_max 0.992
_diffrn_measurement_device_type 'Rigaku Saturn'
_diffrn_measurement_method \w
_diffrn_radiation_type 'Mo K\a'
_diffrn_radiation_wavelength 0.71070
_diffrn_reflns_av_R_equivalents 0.040
_diffrn_reflns_limit_h_max 18
_diffrn_reflns_limit_h_min -18
_diffrn_reflns_limit_k_max 17
_diffrn_reflns_limit_k_min -22
_diffrn_reflns_limit_l_max 23
_diffrn_reflns_limit_l_min -22
_diffrn_reflns_number 48822
_diffrn_reflns_theta_full 30.04
_diffrn_reflns_theta_max 30.04
_exptl_absorpt_coefficient_mu 1.224
_exptl_absorpt_correction_T_max 0.907
_exptl_absorpt_correction_T_min 0.798
_exptl_absorpt_correction_type numerical
_exptl_absorpt_process_details
;
    Higashi, T. (1999). Program for Absorption Correction.
    Rigaku Corporation, Tokyo, Japan.
;
_exptl_crystal_colour colorless
_exptl_crystal_density_diffrn 1.571
_exptl_crystal_density_method 'not measured'
_exptl_crystal_description block
_exptl_crystal_F_000 1396.00
_exptl_crystal_size_max 0.18
_exptl_crystal_size_mid 0.12
_exptl_crystal_size_min 0.08
_refine_diff_density_max 2.68
_refine_diff_density_min -1.49
_refine_ls_extinction_method none
_refine_ls_goodness_of_fit_ref 1.074
_refine_ls_hydrogen_treatment refall
_refine_ls_number_parameters 758
_refine_ls_number_reflns 17119
_refine_ls_R_factor_gt 0.0480
_refine_ls_shift/su_max 0.0020
_refine_ls_structure_factor_coef Fsqd
_refine_ls_weighting_details 'w = 1/[\s^2^(Fo^2^)+(0.0686P)^2^+4.8024P] where P=(Fo^2^+2Fc^2^)/3'
_refine_ls_weighting_scheme calc
_refine_ls_wR_factor_ref 0.1244
_reflns_number_gt 15398
_reflns_number_total 17119
_reflns_threshold_expression F^2^>2.0\s(F^2^)
_cod_data_source_file jp905160w_si_003.cif
_cod_data_source_block '__Eu_phen2_'
_cod_original_formula_sum 'C55 H49 Eu F18 O8 P2 '
_cod_database_code 1516356

loop_
_symmetry_equiv_pos_site_id
_symmetry_equiv_pos_as_xyz
1 +X,+Y,+Z
2 -X,-Y,-Z

loop_
_atom_site_label
_atom_site_type_symbol
_atom_site_fract_x
_atom_site_fract_y
_atom_site_fract_z
_atom_site_U_iso_or_equiv
_atom_site_adp_type
_atom_site_occupancy
_atom_site_symmetry_multiplicity
_atom_site_calc_flag
_atom_site_refinement_flags
Eu(1) Eu 0.753053(11) 0.228844(8) 0.259556(9) 0.01148(4) Uani 1.00 1 d .
P(1) P 0.66096(6) 0.26218(5) 0.49149(5) 0.01407(14) Uani 1.00 1 d .
P(2) P 0.83883(6) -0.02254(5) 0.28881(5) 0.01432(14) Uani 1.00 1 d .
F(1) F 0.4001(3) 0.0849(3) 0.3500(2) 0.0938(15) Uani 1.00 1 d .
F(2) F 0.5067(2) 0.05964(19) 0.2290(2) 0.0523(8) Uani 1.00 1 d .
F(3) F 0.3581(2) 0.1591(2) 0.2263(3) 0.0818(14) Uani 1.00 1 d .
F(4) F 0.4914(2) 0.50375(17) 0.1480(2) 0.0529(7) Uani 1.00 1 d .
F(5) F 0.4118(2) 0.49335(18) 0.2860(2) 0.0578(8) Uani 1.00 1 d .
F(6) F 0.3350(2) 0.46087(18) 0.2061(2) 0.0597(9) Uani 1.00 1 d .
F(7) F 1.1622(4) 0.2565(4) -0.0145(3) 0.143(2) Uani 1.00 1 d .
F(8) F 1.0132(4) 0.2620(4) -0.0385(2) 0.140(2) Uani 1.00 1 d .
F(9) F 1.1066(3) 0.13764(18) 0.01461(18) 0.0567(8) Uani 1.00 1 d .
F(10) F 1.1471(2) 0.3408(2) 0.2424(2) 0.0680(10) Uani 1.00 1 d .
F(11) F 1.0952(4) 0.2413(3) 0.3568(3) 0.1077(18) Uani 1.00 1 d .
F(12) F 0.9906(2) 0.3685(2) 0.3353(2) 0.0765(11) Uani 1.00 1 d .
F(13) F 0.5905(3) 0.3201(3) -0.0119(2) 0.0852(13) Uani 1.00 1 d .
F(14) F 0.7370(5) 0.2209(2) -0.0331(2) 0.1020(18) Uani 1.00 1 d .
F(15) F 0.7378(2) 0.3568(2) -0.10682(16) 0.0518(7) Uani 1.00 1 d .
F(16) F 0.7478(2) 0.56517(16) 0.1382(2) 0.0568(8) Uani 1.00 1 d .
F(17) F 0.9154(2) 0.5107(2) 0.0935(2) 0.0640(9) Uani 1.00 1 d .
F(18) F 0.8205(4) 0.5655(2) -0.0011(2) 0.0872(13) Uani 1.00 1 d .
O(1) O 0.68691(18) 0.22881(14) 0.40851(14) 0.0155(3) Uani 1.00 1 d .
O(2) O 0.81869(18) 0.07438(14) 0.29546(15) 0.0172(4) Uani 1.00 1 d .
O(3) O 0.59306(18) 0.16372(14) 0.28182(16) 0.0184(4) Uani 1.00 1 d .
O(4) O 0.58397(19) 0.34768(14) 0.26264(15) 0.0181(4) Uani 1.00 1 d .
O(5) O 0.92168(19) 0.20375(15) 0.14130(16) 0.0202(4) Uani 1.00 1 d .
O(6) O 0.91064(19) 0.24963(16) 0.29607(16) 0.0204(4) Uani 1.00 1 d .
O(7) O 0.7935(2) 0.37671(15) 0.17807(16) 0.0203(4) Uani 1.00 1 d .
O(8) O 0.7138(2) 0.26041(16) 0.11918(15) 0.0205(4) Uani 1.00 1 d .
C(1) C 0.4442(2) 0.2962(2) 0.4863(2) 0.0223(6) Uani 1.00 1 d .
C(2) C 0.5132(2) 0.2852(2) 0.5388(2) 0.0180(5) Uani 1.00 1 d .
C(3) C 0.4655(3) 0.2948(2) 0.6279(2) 0.0247(6) Uani 1.00 1 d .
C(4) C 0.3529(3) 0.3174(2) 0.6606(2) 0.0276(7) Uani 1.00 1 d .
C(5) C 0.2813(2) 0.3329(2) 0.6072(2) 0.0255(7) Uani 1.00 1 d .
C(6) C 0.1599(3) 0.3619(2) 0.6386(2) 0.0277(7) Uani 1.00 1 d .
C(7) C 0.1090(3) 0.3766(2) 0.7251(3) 0.0376(9) Uani 1.00 1 d .
C(8) C -0.0063(3) 0.4054(3) 0.7514(3) 0.0432(10) Uani 1.00 1 d .
C(9) C -0.0698(3) 0.4209(2) 0.6922(3) 0.0410(10) Uani 1.00 1 d .
C(10) C -0.0228(3) 0.4071(2) 0.6087(3) 0.0385(9) Uani 1.00 1 d .
C(11) C 0.0948(3) 0.3765(2) 0.5800(2) 0.0314(8) Uani 1.00 1 d .
C(12) C 0.1442(3) 0.3625(2) 0.4933(2) 0.0323(8) Uani 1.00 1 d .
C(13) C 0.2565(3) 0.3349(2) 0.4636(2) 0.0297(7) Uani 1.00 1 d .
C(14) C 0.3277(2) 0.3209(2) 0.5187(2) 0.0243(6) Uani 1.00 1 d .
C(15) C 0.7121(2) 0.3662(2) 0.4635(2) 0.0210(6) Uani 1.00 1 d .
C(16) C 0.6557(3) 0.4405(2) 0.3967(2) 0.0326(8) Uani 1.00 1 d .
C(17) C 0.7008(3) 0.3992(2) 0.5454(2) 0.0329(8) Uani 1.00 1 d .
C(18) C 0.7227(2) 0.1786(2) 0.5757(2) 0.0209(6) Uani 1.00 1 d .
C(19) C 0.8494(3) 0.1567(2) 0.5391(2) 0.0302(7) Uani 1.00 1 d .
C(20) C 0.6721(3) 0.0936(2) 0.6072(2) 0.0280(7) Uani 1.00 1 d .
C(21) C 1.0582(2) -0.0092(2) 0.2303(2) 0.0183(5) Uani 1.00 1 d .
C(22) C 0.9861(2) -0.06901(19) 0.2629(2) 0.0163(5) Uani 1.00 1 d .
C(23) C 1.0296(2) -0.1627(2) 0.2703(2) 0.0186(5) Uani 1.00 1 d .
C(24) C 1.1426(2) -0.1943(2) 0.2455(2) 0.0195(5) Uani 1.00 1 d .
C(25) C 1.2185(2) -0.1345(2) 0.2107(2) 0.0171(5) Uani 1.00 1 d .
C(26) C 1.3384(2) -0.1652(2) 0.1818(2) 0.0202(6) Uani 1.00 1 d .
C(27) C 1.3892(2) -0.2587(2) 0.1904(2) 0.0241(6) Uani 1.00 1 d .
C(28) C 1.5031(3) -0.2851(2) 0.1604(2) 0.0312(8) Uani 1.00 1 d .
C(29) C 1.5712(3) -0.2200(3) 0.1209(2) 0.0350(8) Uani 1.00 1 d .
C(30) C 1.5241(3) -0.1295(3) 0.1127(2) 0.0318(8) Uani 1.00 1 d .
C(31) C 1.4076(2) -0.1000(2) 0.1432(2) 0.0241(6) Uani 1.00 1 d .
C(32) C 1.3596(3) -0.0057(2) 0.1357(2) 0.0258(6) Uani 1.00 1 d .
C(33) C 1.2488(2) 0.0230(2) 0.1657(2) 0.0224(6) Uani 1.00 1 d .
C(34) C 1.1751(2) -0.0405(2) 0.2029(2) 0.0175(5) Uani 1.00 1 d .
C(35) C 0.7858(2) -0.0266(2) 0.2004(2) 0.0200(5) Uani 1.00 1 d .
C(36) C 0.7807(3) -0.1226(2) 0.2015(2) 0.0296(7) Uani 1.00 1 d .
C(37) C 0.8522(3) 0.0207(2) 0.1087(2) 0.0282(7) Uani 1.00 1 d .
C(38) C 0.7745(2) -0.0944(2) 0.3934(2) 0.0206(6) Uani 1.00 1 d .
C(39) C 0.6477(3) -0.0611(2) 0.4183(2) 0.0307(7) Uani 1.00 1 d .
C(40) C 0.8259(3) -0.0977(2) 0.4672(2) 0.0295(7) Uani 1.00 1 d .
C(41) C 0.5040(2) 0.1971(2) 0.2593(2) 0.0199(5) Uani 1.00 1 d .
C(42) C 0.4524(2) 0.2881(2) 0.2363(2) 0.0209(6) Uani 1.00 1 d .
C(43) C 0.4968(2) 0.3562(2) 0.2414(2) 0.0180(5) Uani 1.00 1 d .
C(44) C 0.4415(3) 0.1260(2) 0.2631(3) 0.0376(9) Uani 1.00 1 d .
C(45) C 0.4329(3) 0.4545(2) 0.2194(2) 0.0284(7) Uani 1.00 1 d .
C(46) C 1.0090(3) 0.2324(2) 0.1126(2) 0.0294(7) Uani 1.00 1 d .
C(47) C 1.0537(3) 0.2691(2) 0.1575(2) 0.0328(8) Uani 1.00 1 d .
C(48) C 0.9990(3) 0.2743(2) 0.2478(2) 0.0310(8) Uani 1.00 1 d .
C(49) C 1.0747(3) 0.2230(2) 0.0168(2) 0.0293(7) Uani 1.00 1 d .
C(50) C 1.0621(3) 0.3036(3) 0.2942(3) 0.0434(10) Uani 1.00 1 d .
C(51) C 0.7898(3) 0.4236(2) 0.1011(2) 0.0292(7) Uani 1.00 1 d .
C(52) C 0.7630(3) 0.4027(2) 0.0348(2) 0.0361(8) Uani 1.00 1 d .
C(53) C 0.7290(3) 0.3204(2) 0.0491(2) 0.0305(7) Uani 1.00 1 d .
C(54) C 0.8202(4) 0.5174(2) 0.0783(3) 0.0501(13) Uani 1.00 1 d .
C(55) C 0.6976(4) 0.3069(3) -0.0260(2) 0.0417(10) Uani 1.00 1 d .
H(1) H 0.4753 0.2870 0.4276 0.027 Uiso 1.00 1 c R
H(3) H 0.5127 0.2853 0.6652 0.030 Uiso 1.00 1 c R
H(4) H 0.3227 0.3226 0.7206 0.033 Uiso 1.00 1 c R
H(7) H 0.1529 0.3669 0.7650 0.045 Uiso 1.00 1 c R
H(8) H -0.0415 0.4144 0.8098 0.052 Uiso 1.00 1 c R
H(9) H -0.1481 0.4418 0.7106 0.049 Uiso 1.00 1 c R
H(10) H -0.0681 0.4177 0.5696 0.046 Uiso 1.00 1 c R
H(12) H 0.0983 0.3725 0.4549 0.039 Uiso 1.00 1 c R
H(13) H 0.2874 0.3250 0.4052 0.036 Uiso 1.00 1 c R
H(15) H 0.7934 0.3530 0.4330 0.025 Uiso 1.00 1 c R
H(16A) H 0.6644 0.4178 0.3450 0.039 Uiso 1.00 1 c R
H(16B) H 0.6903 0.4937 0.3769 0.039 Uiso 1.00 1 c R
H(16C) H 0.5763 0.4574 0.4255 0.039 Uiso 1.00 1 c R
H(17A) H 0.7379 0.3507 0.5869 0.039 Uiso 1.00 1 c R
H(17B) H 0.6217 0.4158 0.5754 0.039 Uiso 1.00 1 c R
H(17C) H 0.7355 0.4524 0.5262 0.039 Uiso 1.00 1 c R
H(18) H 0.7053 0.2049 0.6280 0.025 Uiso 1.00 1 c R
H(19A) H 0.8788 0.2126 0.5200 0.036 Uiso 1.00 1 c R
H(19B) H 0.8680 0.1304 0.4879 0.036 Uiso 1.00 1 c R
H(19C) H 0.8824 0.1132 0.5859 0.036 Uiso 1.00 1 c R
H(20A) H 0.5911 0.1102 0.6303 0.034 Uiso 1.00 1 c R
H(20B) H 0.7037 0.0497 0.6547 0.034 Uiso 1.00 1 c R
H(20C) H 0.6890 0.0665 0.5569 0.034 Uiso 1.00 1 c R
H(21) H 1.0293 0.0537 0.2262 0.022 Uiso 1.00 1 c R
H(23) H 0.9803 -0.2042 0.2926 0.022 Uiso 1.00 1 c R
H(24) H 1.1704 -0.2576 0.2517 0.023 Uiso 1.00 1 c R
H(27) H 1.3441 -0.3034 0.2171 0.029 Uiso 1.00 1 c R
H(28) H 1.5357 -0.3477 0.1664 0.037 Uiso 1.00 1 c R
H(29) H 1.6496 -0.2385 0.0999 0.042 Uiso 1.00 1 c R
H(30) H 1.5706 -0.0859 0.0861 0.038 Uiso 1.00 1 c R
H(32) H 1.4066 0.0376 0.1091 0.031 Uiso 1.00 1 c R
H(33) H 1.2193 0.0857 0.1623 0.027 Uiso 1.00 1 c R
H(35) H 0.7076 0.0090 0.2099 0.024 Uiso 1.00 1 c R
H(36A) H 0.7374 -0.1511 0.2605 0.035 Uiso 1.00 1 c R
H(36B) H 0.8564 -0.1588 0.1890 0.035 Uiso 1.00 1 c R
H(36C) H 0.7450 -0.1192 0.1558 0.035 Uiso 1.00 1 c R
H(37A) H 0.8541 0.0819 0.1096 0.034 Uiso 1.00 1 c R
H(37B) H 0.8166 0.0249 0.0628 0.034 Uiso 1.00 1 c R
H(37C) H 0.9285 -0.0144 0.0952 0.034 Uiso 1.00 1 c R
H(38) H 0.7904 -0.1573 0.3854 0.025 Uiso 1.00 1 c R
H(39A) H 0.6179 -0.0600 0.3699 0.037 Uiso 1.00 1 c R
H(39B) H 0.6303 0.0002 0.4274 0.037 Uiso 1.00 1 c R
H(39C) H 0.6138 -0.1022 0.4735 0.037 Uiso 1.00 1 c R
H(40A) H 0.9067 -0.1193 0.4491 0.035 Uiso 1.00 1 c R
H(40B) H 0.7935 -0.1392 0.5228 0.035 Uiso 1.00 1 c R
H(40C) H 0.8102 -0.0368 0.4768 0.035 Uiso 1.00 1 c R
H(42) H 0.3863 0.3037 0.2170 0.025 Uiso 1.00 1 c R
H(47) H 1.1212 0.2908 0.1278 0.039 Uiso 1.00 1 c R
H(52) H 0.7678 0.4449 -0.0219 0.043 Uiso 1.00 1 c R

loop_
_atom_site_aniso_label
_atom_site_aniso_U_11
_atom_site_aniso_U_22
_atom_site_aniso_U_33
_atom_site_aniso_U_12
_atom_site_aniso_U_13
_atom_site_aniso_U_23
Eu(1) 0.01286(7) 0.01074(7) 0.01072(7) -0.00254(5) -0.00298(5) -0.00240(5)
P(1) 0.0151(3) 0.0158(3) 0.0114(3) -0.0032(2) -0.0024(2) -0.0045(2)
P(2) 0.0141(3) 0.0107(2) 0.0164(3) -0.0011(2) -0.0038(2) -0.0022(2)
F(1) 0.111(3) 0.095(2) 0.086(2) -0.087(2) 0.024(2) -0.030(2)
F(2) 0.0324(13) 0.0425(14) 0.104(2) 0.0007(10) -0.0257(15) -0.0471(16)
F(3) 0.0487(17) 0.0452(16) 0.195(4) 0.0113(13) -0.078(2) -0.057(2)
F(4) 0.0455(15) 0.0256(11) 0.0571(17) 0.0023(10) -0.0055(13) 0.0146(11)
F(5) 0.078(2) 0.0299(12) 0.0602(19) 0.0191(13) -0.0217(16) -0.0260(12)
F(6) 0.0338(14) 0.0324(12) 0.114(2) 0.0085(10) -0.0424(17) -0.0091(15)
F(7) 0.123(4) 0.172(5) 0.143(4) -0.117(4) 0.103(3) -0.116(4)
F(8) 0.113(3) 0.197(5) 0.0283(18) 0.071(3) -0.013(2) -0.013(2)
F(9) 0.094(2) 0.0338(13) 0.0317(13) -0.0080(14) 0.0035(14) -0.0179(11)
F(10) 0.0411(16) 0.109(2) 0.076(2) -0.0517(18) 0.0019(15) -0.037(2)
F(11) 0.137(4) 0.103(3) 0.116(3) -0.066(2) -0.108(3) 0.044(2)
F(12) 0.0519(19) 0.104(2) 0.103(3) -0.0314(19) -0.0054(19) -0.067(2)
F(13) 0.055(2) 0.169(4) 0.0463(19) -0.031(2) -0.0205(16) -0.031(2)
F(14) 0.223(5) 0.0449(18) 0.062(2) 0.005(2) -0.089(3) -0.0171(16)
F(15) 0.073(2) 0.0637(18) 0.0167(11) -0.0134(15) -0.0187(12) 0.0001(11)
F(16) 0.0522(17) 0.0181(10) 0.076(2) -0.0005(10) 0.0125(15) -0.0157(12)
F(17) 0.0477(17) 0.0422(15) 0.096(2) -0.0118(13) -0.0055(17) -0.0194(16)
F(18) 0.147(4) 0.0507(19) 0.061(2) -0.050(2) -0.025(2) 0.0155(16)
O(1) 0.0165(9) 0.0169(9) 0.0129(9) -0.0031(7) -0.0026(7) -0.0052(7)
O(2) 0.0158(10) 0.0134(8) 0.0206(10) -0.0012(7) -0.0034(8) -0.0048(7)
O(3) 0.0165(10) 0.0161(9) 0.0227(11) -0.0043(7) -0.0072(8) -0.0022(8)
O(4) 0.0186(10) 0.0158(9) 0.0206(10) -0.0024(7) -0.0064(8) -0.0049(8)
O(5) 0.0198(10) 0.0187(9) 0.0194(11) -0.0047(8) -0.0009(8) -0.0045(8)
O(6) 0.0182(10) 0.0250(10) 0.0178(10) -0.0082(8) -0.0050(8) -0.0011(8)
O(7) 0.0213(11) 0.0159(9) 0.0220(11) -0.0041(8) -0.0062(9) -0.0017(8)
O(8) 0.0224(11) 0.0250(10) 0.0158(10) -0.0061(8) -0.0070(8) -0.0040(8)
C(1) 0.0195(15) 0.0226(14) 0.0196(15) -0.0048(11) -0.0023(12) -0.0005(11)
C(2) 0.0176(13) 0.0155(12) 0.0178(14) -0.0034(10) 0.0000(11) -0.0045(10)
C(3) 0.0252(16) 0.0252(15) 0.0214(15) -0.0083(12) 0.0038(12) -0.0102(12)
C(4) 0.0281(17) 0.0231(15) 0.0255(17) -0.0072(13) 0.0060(13) -0.0093(13)
C(5) 0.0213(15) 0.0131(12) 0.0303(17) -0.0037(11) 0.0056(13) -0.0021(11)
C(6) 0.0220(16) 0.0174(13) 0.0363(19) -0.0046(12) -0.0019(14) -0.0023(13)
C(7) 0.036(2) 0.0230(16) 0.040(2) -0.0056(15) 0.0089(17) -0.0089(15)
C(8) 0.032(2) 0.038(2) 0.048(2) -0.0036(17) 0.0032(19) -0.0128(19)
C(9) 0.030(2) 0.0244(17) 0.053(2) -0.0039(15) 0.0047(18) -0.0061(17)
C(10) 0.0288(19) 0.0242(17) 0.053(2) -0.0019(14) -0.0106(18) 0.0005(16)
C(11) 0.0274(18) 0.0196(14) 0.040(2) -0.0071(13) -0.0022(15) -0.0026(14)
C(12) 0.0325(19) 0.0316(18) 0.036(2) -0.0064(15) -0.0155(16) -0.0055(15)
C(13) 0.0282(18) 0.0340(18) 0.0281(18) -0.0064(14) -0.0095(14) -0.0070(14)
C(14) 0.0190(15) 0.0207(14) 0.0268(17) -0.0045(11) -0.0057(13) 0.0029(12)
C(15) 0.0247(15) 0.0193(13) 0.0209(15) -0.0076(11) -0.0031(12) -0.0077(11)
C(16) 0.054(2) 0.0164(14) 0.0320(19) -0.0119(15) -0.0147(18) -0.0043(13)
C(17) 0.045(2) 0.0310(18) 0.0318(19) -0.0147(16) -0.0107(17) -0.0135(15)
C(18) 0.0243(15) 0.0231(14) 0.0146(13) -0.0050(11) -0.0058(12) -0.0024(11)
C(19) 0.0253(17) 0.0362(18) 0.0257(17) -0.0012(14) -0.0121(14) -0.0014(14)
C(20) 0.0354(19) 0.0217(15) 0.0252(17) -0.0062(13) -0.0115(15) 0.0006(12)
C(21) 0.0179(14) 0.0166(12) 0.0194(14) -0.0022(10) -0.0062(11) -0.0027(10)
C(22) 0.0150(13) 0.0155(12) 0.0170(13) -0.0002(10) -0.0043(10) -0.0046(10)
C(23) 0.0153(13) 0.0159(12) 0.0240(15) -0.0024(10) -0.0043(11) -0.0058(11)
C(24) 0.0187(14) 0.0158(12) 0.0229(15) 0.0011(10) -0.0060(12) -0.0067(11)
C(25) 0.0157(13) 0.0216(13) 0.0151(13) -0.0008(10) -0.0052(10) -0.0074(10)
C(26) 0.0173(14) 0.0292(15) 0.0167(14) -0.0012(11) -0.0053(11) -0.0111(12)
C(27) 0.0167(14) 0.0348(17) 0.0240(16) -0.0000(12) -0.0068(12) -0.0145(13)
C(28) 0.0224(17) 0.042(2) 0.0329(19) 0.0079(14) -0.0132(15) -0.0210(16)
C(29) 0.0176(16) 0.056(2) 0.034(2) -0.0008(15) -0.0041(14) -0.0228(18)
C(30) 0.0163(15) 0.053(2) 0.0279(18) -0.0071(15) -0.0040(13) -0.0138(16)
C(31) 0.0194(15) 0.0374(18) 0.0185(15) -0.0079(13) -0.0061(12) -0.0079(13)
C(32) 0.0238(16) 0.0325(17) 0.0241(16) -0.0131(13) -0.0066(13) -0.0041(13)
C(33) 0.0223(15) 0.0221(14) 0.0243(16) -0.0090(12) -0.0073(12) -0.0025(12)
C(34) 0.0160(13) 0.0203(13) 0.0166(13) -0.0039(10) -0.0042(11) -0.0048(10)
C(35) 0.0205(14) 0.0155(12) 0.0247(15) -0.0010(10) -0.0089(12) -0.0053(11)
C(36) 0.041(2) 0.0225(15) 0.0334(19) -0.0130(14) -0.0137(16) -0.0074(13)
C(37) 0.046(2) 0.0236(15) 0.0199(16) -0.0118(14) -0.0115(15) -0.0040(12)
C(38) 0.0184(14) 0.0160(12) 0.0203(14) -0.0015(10) -0.0013(11) -0.0003(10)
C(39) 0.0203(16) 0.0316(17) 0.0286(18) -0.0050(13) -0.0013(14) 0.0029(14)
C(40) 0.0244(17) 0.0368(18) 0.0203(16) -0.0025(14) -0.0055(13) -0.0011(13)
C(41) 0.0171(14) 0.0182(13) 0.0266(16) -0.0055(10) -0.0064(12) -0.0062(11)
C(42) 0.0167(14) 0.0227(14) 0.0253(16) -0.0011(11) -0.0086(12) -0.0078(12)
C(43) 0.0166(13) 0.0159(12) 0.0174(14) 0.0022(10) -0.0047(11) -0.0029(10)
C(44) 0.0190(16) 0.0316(18) 0.070(3) -0.0050(14) -0.0109(18) -0.0240(19)
C(45) 0.0226(16) 0.0192(14) 0.037(2) 0.0039(12) -0.0102(14) -0.0034(13)
C(46) 0.0291(18) 0.0215(15) 0.0274(17) -0.0041(13) 0.0014(14) -0.0022(13)
C(47) 0.0248(17) 0.0284(17) 0.039(2) -0.0088(14) -0.0024(15) -0.0028(15)
C(48) 0.0249(17) 0.0328(18) 0.035(2) -0.0149(14) -0.0142(15) 0.0070(15)
C(49) 0.0298(18) 0.0243(15) 0.0240(17) -0.0043(13) 0.0048(14) -0.0061(13)
C(50) 0.029(2) 0.071(3) 0.041(2) -0.026(2) -0.0056(18) -0.017(2)
C(51) 0.0287(18) 0.0204(14) 0.0285(18) -0.0050(13) -0.0002(14) 0.0001(13)
C(52) 0.044(2) 0.0278(17) 0.0277(19) -0.0051(16) -0.0074(17) 0.0017(14)
C(53) 0.036(2) 0.0365(18) 0.0198(16) -0.0094(15) -0.0109(15) -0.0031(14)
C(54) 0.041(2) 0.0113(14) 0.079(3) -0.0091(15) -0.001(2) 0.0032(18)
C(55) 0.047(2) 0.055(2) 0.0208(18) -0.004(2) -0.0151(18) -0.0049(17)

loop_
_atom_type_symbol
_atom_type_description
_atom_type_scat_dispersion_real
_atom_type_scat_dispersion_imag
_atom_type_scat_source
C C 0.003 0.002
;
International Tables for Crystallography
(1992, Vol. C, Tables 4.2.6.8 and 6.1.1.4)
;
H H 0.000 0.000
;
International Tables for Crystallography
(1992, Vol. C, Table 6.1.1.4)
;
Eu Eu -0.158 3.668
;
International Tables for Crystallography
(1992, Vol. C, Tables 4.2.6.8 and 6.1.1.4)
;
F F 0.017 0.010
;
International Tables for Crystallography
(1992, Vol. C, Tables 4.2.6.8 and 6.1.1.4)
;
O O 0.011 0.006
;
International Tables for Crystallography
(1992, Vol. C, Tables 4.2.6.8 and 6.1.1.4)
;
P P 0.102 0.094
;
International Tables for Crystallography
(1992, Vol. C, Tables 4.2.6.8 and 6.1.1.4)
;

loop_
_geom_angle_atom_site_label_1
_geom_angle_atom_site_label_2
_geom_angle_atom_site_label_3
_geom_angle
_geom_angle_publ_flag
O(1) Eu(1) O(2) 90.82(7) yes
O(1) Eu(1) O(3) 86.28(8) yes
O(1) Eu(1) O(4) 77.41(7) yes
O(1) Eu(1) O(5) 143.66(9) yes
O(1) Eu(1) O(6) 76.21(8) yes
O(1) Eu(1) O(7) 107.50(8) yes
O(1) Eu(1) O(8) 147.98(7) yes
O(2) Eu(1) O(3) 75.83(7) yes
O(2) Eu(1) O(4) 144.22(7) yes
O(2) Eu(1) O(5) 75.46(6) yes
O(2) Eu(1) O(6) 88.74(8) yes
O(2) Eu(1) O(7) 147.46(7) yes
O(2) Eu(1) O(8) 104.91(9) yes
O(3) Eu(1) O(4) 69.84(7) yes
O(3) Eu(1) O(5) 121.17(9) yes
O(3) Eu(1) O(6) 156.53(7) yes
O(3) Eu(1) O(7) 130.62(8) yes
O(3) Eu(1) O(8) 71.32(8) yes
O(4) Eu(1) O(5) 131.73(6) yes
O(4) Eu(1) O(6) 119.98(8) yes
O(4) Eu(1) O(7) 67.66(7) yes
O(4) Eu(1) O(8) 73.58(8) yes
O(5) Eu(1) O(6) 70.11(9) yes
O(5) Eu(1) O(7) 73.96(7) yes
O(5) Eu(1) O(8) 68.22(8) yes
O(6) Eu(1) O(7) 70.63(8) yes
O(6) Eu(1) O(8) 130.71(7) yes
O(7) Eu(1) O(8) 73.53(9) yes
O(1) P(1) C(2) 109.78(16) yes
O(1) P(1) C(15) 110.10(14) yes
O(1) P(1) C(18) 111.64(14) yes
C(2) P(1) C(15) 108.50(14) yes
C(2) P(1) C(18) 107.70(13) yes
C(15) P(1) C(18) 109.05(18) yes
O(2) P(2) C(22) 109.83(15) yes
O(2) P(2) C(35) 110.57(14) yes
O(2) P(2) C(38) 111.51(14) yes
C(22) P(2) C(35) 108.01(15) yes
C(22) P(2) C(38) 107.33(13) yes
C(35) P(2) C(38) 109.47(17) yes
Eu(1) O(1) P(1) 157.75(14) yes
Eu(1) O(2) P(2) 155.91(17) yes
Eu(1) O(3) C(41) 131.82(19) yes
Eu(1) O(4) C(43) 132.3(2) yes
Eu(1) O(5) C(46) 134.2(2) yes
Eu(1) O(6) C(48) 131.6(2) yes
Eu(1) O(7) C(51) 132.4(3) yes
Eu(1) O(8) C(53) 134.7(3) yes
C(2) C(1) C(14) 120.5(3) yes
P(1) C(2) C(1) 118.7(2) yes
P(1) C(2) C(3) 122.1(3) yes
C(1) C(2) C(3) 119.2(2) yes
C(2) C(3) C(4) 120.8(4) yes
C(3) C(4) C(5) 121.0(3) yes
C(4) C(5) C(6) 122.6(3) yes
C(4) C(5) C(14) 118.8(3) yes
C(6) C(5) C(14) 118.7(3) yes
C(5) C(6) C(7) 121.4(4) yes
C(5) C(6) C(11) 118.5(3) yes
C(7) C(6) C(11) 120.1(3) yes
C(6) C(7) C(8) 119.3(5) yes
C(7) C(8) C(9) 120.1(4) yes
C(8) C(9) C(10) 121.7(4) yes
C(9) C(10) C(11) 119.8(5) yes
C(6) C(11) C(10) 119.1(4) yes
C(6) C(11) C(12) 120.8(3) yes
C(10) C(11) C(12) 120.1(4) yes
C(11) C(12) C(13) 121.3(4) yes
C(12) C(13) C(14) 120.8(4) yes
C(1) C(14) C(5) 119.6(3) yes
C(1) C(14) C(13) 120.6(3) yes
C(5) C(14) C(13) 119.8(3) yes
P(1) C(15) C(16) 110.4(3) yes
P(1) C(15) C(17) 113.6(2) yes
C(16) C(15) C(17) 111.0(2) yes
P(1) C(18) C(19) 110.0(2) yes
P(1) C(18) C(20) 110.0(2) yes
C(19) C(18) C(20) 111.8(2) yes
C(22) C(21) C(34) 120.9(2) yes
P(2) C(22) C(21) 117.8(2) yes
P(2) C(22) C(23) 122.7(2) yes
C(21) C(22) C(23) 119.4(2) yes
C(22) C(23) C(24) 120.5(3) yes
C(23) C(24) C(25) 121.4(2) yes
C(24) C(25) C(26) 122.9(2) yes
C(24) C(25) C(34) 118.2(2) yes
C(26) C(25) C(34) 118.8(3) yes
C(25) C(26) C(27) 122.4(3) yes
C(25) C(26) C(31) 119.0(2) yes
C(27) C(26) C(31) 118.5(2) yes
C(26) C(27) C(28) 120.8(3) yes
C(27) C(28) C(29) 120.4(3) yes
C(28) C(29) C(30) 119.7(3) yes
C(29) C(30) C(31) 121.4(4) yes
C(26) C(31) C(30) 119.1(3) yes
C(26) C(31) C(32) 119.9(2) yes
C(30) C(31) C(32) 121.0(3) yes
C(31) C(32) C(33) 121.4(3) yes
C(32) C(33) C(34) 120.6(3) yes
C(21) C(34) C(25) 119.6(3) yes
C(21) C(34) C(33) 120.2(2) yes
C(25) C(34) C(33) 120.2(2) yes
P(2) C(35) C(36) 113.9(2) yes
P(2) C(35) C(37) 110.7(3) yes
C(36) C(35) C(37) 111.0(3) yes
P(2) C(38) C(39) 110.4(2) yes
P(2) C(38) C(40) 109.9(2) yes
C(39) C(38) C(40) 111.8(3) yes
O(3) C(41) C(42) 129.1(3) yes
O(3) C(41) C(44) 113.9(2) yes
C(42) C(41) C(44) 117.0(3) yes
C(41) C(42) C(43) 120.6(3) yes
O(4) C(43) C(42) 127.8(2) yes
O(4) C(43) C(45) 114.2(3) yes
C(42) C(43) C(45) 118.0(3) yes
F(1) C(44) F(2) 103.8(3) yes
F(1) C(44) F(3) 107.6(3) yes
F(1) C(44) C(41) 108.7(5) yes
F(2) C(44) F(3) 108.8(5) yes
F(2) C(44) C(41) 112.9(3) yes
F(3) C(44) C(41) 114.3(3) yes
F(4) C(45) F(5) 107.0(3) yes
F(4) C(45) F(6) 108.1(3) yes
F(4) C(45) C(43) 111.0(2) yes
F(5) C(45) F(6) 106.2(3) yes
F(5) C(45) C(43) 111.1(3) yes
F(6) C(45) C(43) 113.0(3) yes
O(5) C(46) C(47) 127.1(3) yes
O(5) C(46) C(49) 114.2(4) yes
C(47) C(46) C(49) 118.8(3) yes
C(46) C(47) C(48) 120.6(3) yes
O(6) C(48) C(47) 128.0(4) yes
O(6) C(48) C(50) 115.4(3) yes
C(47) C(48) C(50) 116.2(3) yes
F(7) C(49) F(8) 107.3(4) yes
F(7) C(49) F(9) 106.4(4) yes
F(7) C(49) C(46) 114.1(5) yes
F(8) C(49) F(9) 107.0(5) yes
F(8) C(49) C(46) 110.9(3) yes
F(9) C(49) C(46) 110.7(2) yes
F(10) C(50) F(11) 107.7(4) yes
F(10) C(50) F(12) 105.3(5) yes
F(10) C(50) C(48) 116.2(4) yes
F(11) C(50) F(12) 104.6(4) yes
F(11) C(50) C(48) 114.2(5) yes
F(12) C(50) C(48) 107.9(3) yes
O(7) C(51) C(52) 129.2(3) yes
O(7) C(51) C(54) 113.9(4) yes
C(52) C(51) C(54) 116.8(3) yes
C(51) C(52) C(53) 122.0(3) yes
O(8) C(53) C(52) 127.4(4) yes
O(8) C(53) C(55) 115.0(4) yes
C(52) C(53) C(55) 117.4(3) yes
F(16) C(54) F(17) 101.6(5) yes
F(16) C(54) F(18) 109.0(3) yes
F(16) C(54) C(51) 109.1(3) yes
F(17) C(54) F(18) 109.5(4) yes
F(17) C(54) C(51) 111.7(3) yes
F(18) C(54) C(51) 115.1(5) yes
F(13) C(55) F(14) 106.0(5) yes
F(13) C(55) F(15) 107.9(4) yes
F(13) C(55) C(53) 111.8(3) yes
F(14) C(55) F(15) 104.5(3) yes
F(14) C(55) C(53) 110.1(4) yes
F(15) C(55) C(53) 115.8(4) yes
C(2) C(1) H(1) 119.7 no
C(14) C(1) H(1) 119.8 no
C(2) C(3) H(3) 119.6 no
C(4) C(3) H(3) 119.6 no
C(3) C(4) H(4) 119.5 no
C(5) C(4) H(4) 119.5 no
C(6) C(7) H(7) 120.3 no
C(8) C(7) H(7) 120.3 no
C(7) C(8) H(8) 120.0 no
C(9) C(8) H(8) 120.0 no
C(8) C(9) H(9) 119.2 no
C(10) C(9) H(9) 119.2 no
C(9) C(10) H(10) 120.1 no
C(11) C(10) H(10) 120.1 no
C(11) C(12) H(12) 119.3 no
C(13) C(12) H(12) 119.3 no
C(12) C(13) H(13) 119.6 no
C(14) C(13) H(13) 119.6 no
P(1) C(15) H(15) 107.1 no
C(16) C(15) H(15) 107.1 no
C(17) C(15) H(15) 107.1 no
C(15) C(16) H(16A) 109.5 no
C(15) C(16) H(16B) 109.5 no
C(15) C(16) H(16C) 109.5 no
H(16A) C(16) H(16B) 109.5 no
H(16A) C(16) H(16C) 109.5 no
H(16B) C(16) H(16C) 109.5 no
C(15) C(17) H(17A) 109.5 no
C(15) C(17) H(17B) 109.5 no
C(15) C(17) H(17C) 109.5 no
H(17A) C(17) H(17B) 109.5 no
H(17A) C(17) H(17C) 109.5 no
H(17B) C(17) H(17C) 109.5 no
P(1) C(18) H(18) 108.3 no
C(19) C(18) H(18) 108.3 no
C(20) C(18) H(18) 108.3 no
C(18) C(19) H(19A) 109.5 no
C(18) C(19) H(19B) 109.5 no
C(18) C(19) H(19C) 109.5 no
H(19A) C(19) H(19B) 109.5 no
H(19A) C(19) H(19C) 109.5 no
H(19B) C(19) H(19C) 109.5 no
C(18) C(20) H(20A) 109.5 no
C(18) C(20) H(20B) 109.5 no
C(18) C(20) H(20C) 109.5 no
H(20A) C(20) H(20B) 109.5 no
H(20A) C(20) H(20C) 109.5 no
H(20B) C(20) H(20C) 109.5 no
C(22) C(21) H(21) 119.6 no
C(34) C(21) H(21) 119.6 no
C(22) C(23) H(23) 119.8 no
C(24) C(23) H(23) 119.8 no
C(23) C(24) H(24) 119.3 no
C(25) C(24) H(24) 119.3 no
C(26) C(27) H(27) 119.6 no
C(28) C(27) H(27) 119.6 no
C(27) C(28) H(28) 119.8 no
C(29) C(28) H(28) 119.8 no
C(28) C(29) H(29) 120.1 no
C(30) C(29) H(29) 120.1 no
C(29) C(30) H(30) 119.3 no
C(31) C(30) H(30) 119.3 no
C(31) C(32) H(32) 119.3 no
C(33) C(32) H(32) 119.3 no
C(32) C(33) H(33) 119.7 no
C(34) C(33) H(33) 119.7 no
P(2) C(35) H(35) 107.0 no
C(36) C(35) H(35) 107.0 no
C(37) C(35) H(35) 107.0 no
C(35) C(36) H(36A) 109.5 no
C(35) C(36) H(36B) 109.5 no
C(35) C(36) H(36C) 109.5 no
H(36A) C(36) H(36B) 109.5 no
H(36A) C(36) H(36C) 109.5 no
H(36B) C(36) H(36C) 109.5 no
C(35) C(37) H(37A) 109.5 no
C(35) C(37) H(37B) 109.5 no
C(35) C(37) H(37C) 109.5 no
H(37A) C(37) H(37B) 109.5 no
H(37A) C(37) H(37C) 109.5 no
H(37B) C(37) H(37C) 109.5 no
P(2) C(38) H(38) 108.2 no
C(39) C(38) H(38) 108.2 no
C(40) C(38) H(38) 108.2 no
C(38) C(39) H(39A) 109.5 no
C(38) C(39) H(39B) 109.5 no
C(38) C(39) H(39C) 109.5 no
H(39A) C(39) H(39B) 109.5 no
H(39A) C(39) H(39C) 109.5 no
H(39B) C(39) H(39C) 109.5 no
C(38) C(40) H(40A) 109.5 no
C(38) C(40) H(40B) 109.5 no
C(38) C(40) H(40C) 109.5 no
H(40A) C(40) H(40B) 109.5 no
H(40A) C(40) H(40C) 109.5 no
H(40B) C(40) H(40C) 109.5 no
C(41) C(42) H(42) 119.7 no
C(43) C(42) H(42) 119.7 no
C(46) C(47) H(47) 119.7 no
C(48) C(47) H(47) 119.7 no
C(51) C(52) H(52) 119.0 no
C(53) C(52) H(52) 119.0 no

loop_
_geom_bond_atom_site_label_1
_geom_bond_atom_site_label_2
_geom_bond_distance
_geom_bond_publ_flag
Eu(1) O(1) 2.299(2) yes
Eu(1) O(2) 2.3039(19) yes
Eu(1) O(3) 2.441(2) yes
Eu(1) O(4) 2.454(2) yes
Eu(1) O(5) 2.428(2) yes
Eu(1) O(6) 2.435(3) yes
Eu(1) O(7) 2.407(2) yes
Eu(1) O(8) 2.380(2) yes
P(1) O(1) 1.511(2) yes
P(1) C(2) 1.793(3) yes
P(1) C(15) 1.815(3) yes
P(1) C(18) 1.807(3) yes
P(2) O(2) 1.516(2) yes
P(2) C(22) 1.801(2) yes
P(2) C(35) 1.816(4) yes
P(2) C(38) 1.811(2) yes
F(1) C(44) 1.356(6) yes
F(2) C(44) 1.301(5) yes
F(3) C(44) 1.309(6) yes
F(4) C(45) 1.311(4) yes
F(5) C(45) 1.330(6) yes
F(6) C(45) 1.328(5) yes
F(7) C(49) 1.270(7) yes
F(8) C(49) 1.295(6) yes
F(9) C(49) 1.306(4) yes
F(10) C(50) 1.309(5) yes
F(11) C(50) 1.272(6) yes
F(12) C(50) 1.363(6) yes
F(13) C(55) 1.295(6) yes
F(14) C(55) 1.342(6) yes
F(15) C(55) 1.326(4) yes
F(16) C(54) 1.370(5) yes
F(17) C(54) 1.306(7) yes
F(18) C(54) 1.279(6) yes
O(3) C(41) 1.250(4) yes
O(4) C(43) 1.248(4) yes
O(5) C(46) 1.228(4) yes
O(6) C(48) 1.244(4) yes
O(7) C(51) 1.251(4) yes
O(8) C(53) 1.234(3) yes
C(1) C(2) 1.374(5) yes
C(1) C(14) 1.411(4) yes
C(2) C(3) 1.421(5) yes
C(3) C(4) 1.364(4) yes
C(4) C(5) 1.395(6) yes
C(5) C(6) 1.471(4) yes
C(5) C(14) 1.424(5) yes
C(6) C(7) 1.413(6) yes
C(6) C(11) 1.401(7) yes
C(7) C(8) 1.396(6) yes
C(8) C(9) 1.389(8) yes
C(9) C(10) 1.360(7) yes
C(10) C(11) 1.427(5) yes
C(11) C(12) 1.409(6) yes
C(12) C(13) 1.363(5) yes
C(13) C(14) 1.419(6) yes
C(15) C(16) 1.530(5) yes
C(15) C(17) 1.535(6) yes
C(18) C(19) 1.530(4) yes
C(18) C(20) 1.531(5) yes
C(21) C(22) 1.379(4) yes
C(21) C(34) 1.419(4) yes
C(22) C(23) 1.413(4) yes
C(23) C(24) 1.374(4) yes
C(24) C(25) 1.414(4) yes
C(25) C(26) 1.454(4) yes
C(25) C(34) 1.417(4) yes
C(26) C(27) 1.425(4) yes
C(26) C(31) 1.416(5) yes
C(27) C(28) 1.380(4) yes
C(28) C(29) 1.405(6) yes
C(29) C(30) 1.374(6) yes
C(30) C(31) 1.415(4) yes
C(31) C(32) 1.430(5) yes
C(32) C(33) 1.349(4) yes
C(33) C(34) 1.436(5) yes
C(35) C(36) 1.534(5) yes
C(35) C(37) 1.534(4) yes
C(38) C(39) 1.535(4) yes
C(38) C(40) 1.538(6) yes
C(41) C(42) 1.397(4) yes
C(41) C(44) 1.535(6) yes
C(42) C(43) 1.390(5) yes
C(43) C(45) 1.536(4) yes
C(46) C(47) 1.396(7) yes
C(46) C(49) 1.549(5) yes
C(47) C(48) 1.429(6) yes
C(48) C(50) 1.516(8) yes
C(51) C(52) 1.394(7) yes
C(51) C(54) 1.543(6) yes
C(52) C(53) 1.416(6) yes
C(53) C(55) 1.504(7) yes
C(1) H(1) 0.950 no
C(3) H(3) 0.950 no
C(4) H(4) 0.950 no
C(7) H(7) 0.950 no
C(8) H(8) 0.950 no
C(9) H(9) 0.950 no
C(10) H(10) 0.950 no
C(12) H(12) 0.950 no
C(13) H(13) 0.950 no
C(15) H(15) 1.000 no
C(16) H(16A) 0.980 no
C(16) H(16B) 0.980 no
C(16) H(16C) 0.980 no
C(17) H(17A) 0.980 no
C(17) H(17B) 0.980 no
C(17) H(17C) 0.980 no
C(18) H(18) 1.000 no
C(19) H(19A) 0.980 no
C(19) H(19B) 0.980 no
C(19) H(19C) 0.980 no
C(20) H(20A) 0.980 no
C(20) H(20B) 0.980 no
C(20) H(20C) 0.980 no
C(21) H(21) 0.950 no
C(23) H(23) 0.950 no
C(24) H(24) 0.950 no
C(27) H(27) 0.950 no
C(28) H(28) 0.950 no
C(29) H(29) 0.950 no
C(30) H(30) 0.950 no
C(32) H(32) 0.950 no
C(33) H(33) 0.950 no
C(35) H(35) 1.000 no
C(36) H(36A) 0.980 no
C(36) H(36B) 0.980 no
C(36) H(36C) 0.980 no
C(37) H(37A) 0.980 no
C(37) H(37B) 0.980 no
C(37) H(37C) 0.980 no
C(38) H(38) 1.000 no
C(39) H(39A) 0.980 no
C(39) H(39B) 0.980 no
C(39) H(39C) 0.980 no
C(40) H(40A) 0.980 no
C(40) H(40B) 0.980 no
C(40) H(40C) 0.980 no
C(42) H(42) 0.950 no
C(47) H(47) 0.950 no
C(52) H(52) 0.950 no

loop_
_geom_contact_atom_site_label_1
_geom_contact_atom_site_label_2
_geom_contact_distance
_geom_contact_site_symmetry_2
F(1) C(20) 3.026(6) 2_656
F(1) C(39) 3.541(6) 2_656
F(1) C(40) 3.442(5) 2_656
F(2) C(32) 3.320(6) 1_455
F(3) F(10) 3.380(4) 1_455
F(3) F(11) 3.515(5) 1_455
F(3) C(32) 3.375(6) 1_455
F(3) C(33) 3.406(6) 1_455
F(4) F(13) 3.135(4) 2_665
F(4) F(15) 3.293(4) 2_665
F(4) C(28) 3.459(5) 1_465
F(5) C(17) 3.396(5) 2_666
F(6) F(10) 3.289(5) 1_455
F(6) F(15) 2.895(3) 2_665
F(6) C(9) 3.562(4) 2_566
F(7) F(16) 3.180(6) 2_765
F(7) F(17) 3.471(6) 2_765
F(7) F(18) 2.982(8) 2_765
F(7) C(29) 3.296(6) 2_855
F(7) C(54) 3.450(7) 2_765
F(8) C(8) 3.513(6) 1_654
F(9) C(36) 3.407(5) 2_755
F(9) C(37) 3.515(5) 2_755
F(10) F(3) 3.380(4) 1_655
F(10) F(6) 3.289(5) 1_655
F(11) F(3) 3.515(5) 1_655
F(11) C(40) 3.315(6) 2_756
F(12) C(8) 3.448(6) 2_666
F(13) F(4) 3.135(4) 2_665
F(13) C(27) 3.265(6) 2_755
F(13) C(28) 3.288(7) 2_755
F(14) C(24) 3.413(5) 2_755
F(14) C(25) 3.402(6) 2_755
F(14) C(26) 3.319(7) 2_755
F(14) C(27) 3.296(7) 2_755
F(15) F(4) 3.293(4) 2_665
F(15) F(6) 2.895(3) 2_665
F(15) C(8) 3.496(5) 1_654
F(15) C(9) 3.460(4) 1_654
F(15) C(27) 3.348(6) 2_755
F(15) C(45) 3.565(4) 2_665
F(16) F(7) 3.180(6) 2_765
F(16) C(28) 3.375(4) 1_465
F(16) C(29) 3.514(4) 1_465
F(17) F(7) 3.471(6) 2_765
F(17) F(17) 3.178(5) 2_765
F(17) F(18) 3.300(5) 2_765
F(18) F(7) 2.982(8) 2_765
F(18) F(17) 3.300(5) 2_765
F(18) C(47) 3.388(5) 2_765
C(3) C(28) 3.564(6) 2_756
C(8) F(8) 3.513(6) 1_456
C(8) F(12) 3.448(6) 2_666
C(8) F(15) 3.496(5) 1_456
C(9) F(6) 3.562(4) 2_566
C(9) F(15) 3.460(4) 1_456
C(17) F(5) 3.396(5) 2_666
C(20) F(1) 3.026(6) 2_656
C(24) F(14) 3.413(5) 2_755
C(25) F(14) 3.402(6) 2_755
C(26) F(14) 3.319(7) 2_755
C(27) F(13) 3.265(6) 2_755
C(27) F(14) 3.296(7) 2_755
C(27) F(15) 3.348(6) 2_755
C(27) C(55) 3.577(7) 2_755
C(28) F(4) 3.459(5) 1_645
C(28) F(13) 3.288(7) 2_755
C(28) F(16) 3.375(4) 1_645
C(28) C(3) 3.564(6) 2_756
C(29) F(7) 3.296(6) 2_855
C(29) F(16) 3.514(4) 1_645
C(32) F(2) 3.320(6) 1_655
C(32) F(3) 3.375(6) 1_655
C(33) F(3) 3.406(6) 1_655
C(36) F(9) 3.407(5) 2_755
C(37) F(9) 3.515(5) 2_755
C(39) F(1) 3.541(6) 2_656
C(40) F(1) 3.442(5) 2_656
C(40) F(11) 3.315(6) 2_756
C(45) F(15) 3.565(4) 2_665
C(47) F(18) 3.388(5) 2_765
C(54) F(7) 3.450(7) 2_765
C(55) C(27) 3.577(7) 2_755
F(1) H(20A) 2.977 2_656
F(1) H(20B) 2.851 2_656
F(1) H(20C) 2.737 2_656
F(1) H(39B) 3.386 2_656
F(1) H(39C) 2.923 2_656
F(1) H(40B) 2.802 2_656
F(1) H(40C) 3.280 2_656
F(2) H(20A) 3.197 2_656
F(2) H(20B) 3.347 2_656
F(2) H(30) 3.535 1_455
F(2) H(32) 2.827 1_455
F(3) H(20B) 3.430 2_656
F(3) H(32) 2.936 1_455
F(3) H(33) 2.974 1_455
F(4) H(27) 3.426 1_465
F(4) H(28) 2.695 1_465
F(5) H(9) 3.268 2_566
F(5) H(17A) 3.476 2_666
F(5) H(17B) 2.905 2_666
F(5) H(17C) 3.270 2_666
F(5) H(27) 3.029 1_465
F(5) H(28) 3.135 1_465
F(6) H(9) 2.678 2_566
F(6) H(52) 3.425 2_665
F(7) H(7) 3.499 1_654
F(7) H(29) 2.368 2_855
F(7) H(36C) 3.373 2_755
F(8) H(7) 3.295 1_654
F(8) H(8) 2.982 1_654
F(8) H(36B) 3.136 2_755
F(9) H(36B) 3.122 2_755
F(9) H(36C) 2.867 2_755
F(9) H(37B) 3.000 2_755
F(9) H(37C) 3.236 2_755
F(10) H(12) 3.489 1_655
F(10) H(13) 3.597 1_655
F(10) H(42) 2.901 1_655
F(11) H(12) 3.011 1_655
F(11) H(13) 3.519 1_655
F(11) H(40A) 3.147 2_756
F(11) H(40B) 2.667 2_756
F(12) H(12) 2.770 1_655
F(13) H(27) 3.255 2_755
F(13) H(28) 3.294 2_755
F(14) H(24) 3.287 2_755
F(14) H(27) 3.266 2_755
F(15) H(8) 2.999 1_654
F(15) H(9) 2.931 1_654
F(15) H(24) 2.989 2_755
F(15) H(27) 2.791 2_755
F(16) H(4) 3.100 2_666
F(16) H(7) 2.914 2_666
F(16) H(28) 2.668 1_465
F(16) H(29) 2.960 1_465
F(17) H(7) 3.226 2_666
F(17) H(8) 3.244 2_666
F(18) H(47) 2.645 2_765
C(1) H(39C) 3.181 2_656
C(3) H(16B) 3.385 2_666
C(4) H(16B) 2.788 2_666
C(4) H(36A) 2.924 2_656
C(5) H(16B) 2.969 2_666
C(5) H(17C) 3.404 2_666
C(5) H(36A) 3.023 2_656
C(5) H(38) 3.124 2_656
C(6) H(16B) 3.295 2_666
C(6) H(17C) 3.548 2_666
C(6) H(23) 3.197 2_656
C(6) H(36A) 3.333 2_656
C(6) H(36B) 3.550 2_656
C(6) H(38) 3.244 2_656
C(7) H(16B) 3.427 2_666
C(7) H(23) 3.370 2_656
C(7) H(36A) 3.544 2_656
C(7) H(36B) 3.250 2_656
C(8) H(23) 3.385 2_656
C(8) H(24) 3.594 2_656
C(9) H(12) 3.400 2_566
C(9) H(23) 3.257 2_656
C(9) H(24) 2.972 2_656
C(10) H(10) 3.472 2_566
C(10) H(12) 3.270 2_566
C(10) H(23) 3.090 2_656
C(10) H(24) 3.275 2_656
C(11) H(10) 3.408 2_566
C(11) H(23) 3.049 2_656
C(11) H(38) 3.317 2_656
C(12) H(10) 3.261 2_566
C(12) H(17C) 3.573 2_666
C(12) H(38) 3.272 2_656
C(12) H(40B) 3.474 2_656
C(13) H(17C) 3.455 2_666
C(13) H(38) 3.157 2_656
C(13) H(39C) 3.570 2_656
C(13) H(40B) 3.266 2_656
C(14) H(17C) 3.345 2_666
C(14) H(38) 3.096 2_656
C(14) H(39C) 3.301 2_656
C(17) H(10) 3.247 1_655
C(19) H(40A) 3.108 2_756
C(21) H(19C) 3.163 2_756
C(22) H(19C) 3.239 2_756
C(23) H(19C) 3.293 2_756
C(24) H(17A) 3.519 2_756
C(24) H(18) 3.231 2_756
C(24) H(19C) 3.279 2_756
C(25) H(18) 2.897 2_756
C(25) H(19C) 3.237 2_756
C(25) H(20B) 3.425 2_756
C(26) H(3) 3.419 2_756
C(26) H(18) 2.860 2_756
C(26) H(20B) 3.513 2_756
C(27) H(3) 2.897 2_756
C(27) H(17A) 3.485 2_756
C(27) H(18) 3.107 2_756
C(28) H(3) 2.788 2_756
C(28) H(4) 3.260 2_756
C(29) H(3) 3.213 2_756
C(29) H(4) 3.109 2_756
C(29) H(36C) 3.372 1_655
C(30) H(32) 3.366 2_855
C(30) H(36C) 3.220 1_655
C(31) H(18) 3.568 2_756
C(31) H(20B) 3.393 2_756
C(32) H(20B) 3.140 2_756
C(32) H(30) 3.365 2_855
C(33) H(20B) 2.995 2_756
C(34) H(18) 3.580 2_756
C(34) H(19C) 3.174 2_756
C(34) H(20B) 3.155 2_756
C(36) H(4) 3.487 2_656
C(40) H(19C) 3.544 2_756
C(44) H(20B) 3.463 2_656
C(44) H(32) 3.438 1_455
C(45) H(9) 3.557 2_566
C(45) H(28) 3.492 1_465
C(49) H(29) 3.491 2_855
C(49) H(36B) 3.578 2_755
C(49) H(36C) 3.544 2_755
C(50) H(12) 3.345 1_655
C(55) H(27) 3.355 2_755
H(1) H(39C) 3.192 2_656
H(3) C(26) 3.419 2_756
H(3) C(27) 2.897 2_756
H(3) C(28) 2.788 2_756
H(3) C(29) 3.213 2_756
H(3) H(27) 3.194 2_756
H(3) H(28) 3.028 2_756
H(4) F(16) 3.100 2_666
H(4) C(28) 3.260 2_756
H(4) C(29) 3.109 2_756
H(4) C(36) 3.487 2_656
H(4) H(16B) 2.830 2_666
H(4) H(28) 3.165 2_756
H(4) H(29) 2.910 2_756
H(4) H(36A) 2.927 2_656
H(4) H(36C) 3.398 2_656
H(7) F(7) 3.499 1_456
H(7) F(8) 3.295 1_456
H(7) F(16) 2.914 2_666
H(7) F(17) 3.226 2_666
H(7) H(16B) 3.250 2_666
H(7) H(36A) 3.414 2_656
H(7) H(36B) 3.169 2_656
H(8) F(8) 2.982 1_456
H(8) F(15) 2.999 1_456
H(8) F(17) 3.244 2_666
H(8) H(52) 3.101 1_456
H(9) F(5) 3.268 2_566
H(9) F(6) 2.678 2_566
H(9) F(15) 2.931 1_456
H(9) C(45) 3.557 2_566
H(9) H(12) 3.359 2_566
H(9) H(24) 2.861 2_656
H(9) H(27) 3.486 2_656
H(10) C(10) 3.472 2_566
H(10) C(11) 3.408 2_566
H(10) C(12) 3.261 2_566
H(10) C(17) 3.247 1_455
H(10) H(10) 3.358 2_566
H(10) H(12) 3.145 2_566
H(10) H(17A) 2.891 1_455
H(10) H(17C) 2.727 1_455
H(10) H(23) 3.539 2_656
H(10) H(24) 3.374 2_656
H(12) F(10) 3.489 1_455
H(12) F(11) 3.011 1_455
H(12) F(12) 2.770 1_455
H(12) C(9) 3.400 2_566
H(12) C(10) 3.270 2_566
H(12) C(50) 3.345 1_455
H(12) H(9) 3.359 2_566
H(12) H(10) 3.145 2_566
H(12) H(40B) 3.511 2_656
H(13) F(10) 3.597 1_455
H(13) F(11) 3.519 1_455
H(13) H(39C) 3.569 2_656
H(13) H(40B) 3.143 2_656
H(16B) C(3) 3.385 2_666
H(16B) C(4) 2.788 2_666
H(16B) C(5) 2.969 2_666
H(16B) C(6) 3.295 2_666
H(16B) C(7) 3.427 2_666
H(16B) H(4) 2.830 2_666
H(16B) H(7) 3.250 2_666
H(16C) H(16C) 3.012 2_666
H(16C) H(17B) 2.781 2_666
H(17A) F(5) 3.476 2_666
H(17A) C(24) 3.519 2_756
H(17A) C(27) 3.485 2_756
H(17A) H(10) 2.891 1_655
H(17A) H(24) 3.025 2_756
H(17A) H(27) 2.941 2_756
H(17B) F(5) 2.905 2_666
H(17B) H(16C) 2.781 2_666
H(17B) H(27) 3.405 2_756
H(17C) F(5) 3.270 2_666
H(17C) C(5) 3.404 2_666
H(17C) C(6) 3.548 2_666
H(17C) C(12) 3.573 2_666
H(17C) C(13) 3.455 2_666
H(17C) C(14) 3.345 2_666
H(17C) H(10) 2.727 1_655
H(18) C(24) 3.231 2_756
H(18) C(25) 2.897 2_756
H(18) C(26) 2.860 2_756
H(18) C(27) 3.107 2_756
H(18) C(31) 3.568 2_756
H(18) C(34) 3.580 2_756
H(18) H(24) 3.317 2_756
H(18) H(27) 3.180 2_756
H(19A) H(40A) 2.884 2_756
H(19B) H(40A) 3.343 2_756
H(19C) C(21) 3.163 2_756
H(19C) C(22) 3.239 2_756
H(19C) C(23) 3.293 2_756
H(19C) C(24) 3.279 2_756
H(19C) C(25) 3.237 2_756
H(19C) C(34) 3.174 2_756
H(19C) C(40) 3.544 2_756
H(19C) H(40A) 2.625 2_756
H(20A) F(1) 2.977 2_656
H(20A) F(2) 3.197 2_656
H(20A) H(39A) 3.029 2_656
H(20B) F(1) 2.851 2_656
H(20B) F(2) 3.347 2_656
H(20B) F(3) 3.430 2_656
H(20B) C(25) 3.425 2_756
H(20B) C(26) 3.513 2_756
H(20B) C(31) 3.393 2_756
H(20B) C(32) 3.140 2_756
H(20B) C(33) 2.995 2_756
H(20B) C(34) 3.155 2_756
H(20B) C(44) 3.463 2_656
H(20B) H(33) 3.355 2_756
H(20C) F(1) 2.737 2_656
H(23) C(6) 3.197 2_656
H(23) C(7) 3.370 2_656
H(23) C(8) 3.385 2_656
H(23) C(9) 3.257 2_656
H(23) C(10) 3.090 2_656
H(23) C(11) 3.049 2_656
H(23) H(10) 3.539 2_656
H(24) F(14) 3.287 2_755
H(24) F(15) 2.989 2_755
H(24) C(8) 3.594 2_656
H(24) C(9) 2.972 2_656
H(24) C(10) 3.275 2_656
H(24) H(9) 2.861 2_656
H(24) H(10) 3.374 2_656
H(24) H(17A) 3.025 2_756
H(24) H(18) 3.317 2_756
H(27) F(4) 3.426 1_645
H(27) F(5) 3.029 1_645
H(27) F(13) 3.255 2_755
H(27) F(14) 3.266 2_755
H(27) F(15) 2.791 2_755
H(27) C(55) 3.355 2_755
H(27) H(3) 3.194 2_756
H(27) H(9) 3.486 2_656
H(27) H(17A) 2.941 2_756
H(27) H(17B) 3.405 2_756
H(27) H(18) 3.180 2_756
H(28) F(4) 2.695 1_645
H(28) F(5) 3.135 1_645
H(28) F(13) 3.294 2_755
H(28) F(16) 2.668 1_645
H(28) C(45) 3.492 1_645
H(28) H(3) 3.028 2_756
H(28) H(4) 3.165 2_756
H(29) F(7) 2.368 2_855
H(29) F(16) 2.960 1_645
H(29) C(49) 3.491 2_855
H(29) H(4) 2.910 2_756
H(29) H(36C) 3.011 1_655
H(30) F(2) 3.535 1_655
H(30) C(32) 3.365 2_855
H(30) H(32) 2.968 2_855
H(30) H(36C) 2.706 1_655
H(32) F(2) 2.827 1_655
H(32) F(3) 2.936 1_655
H(32) C(30) 3.366 2_855
H(32) C(44) 3.438 1_655
H(32) H(30) 2.968 2_855
H(33) F(3) 2.974 1_655
H(33) H(20B) 3.355 2_756
H(36A) C(4) 2.924 2_656
H(36A) C(5) 3.023 2_656
H(36A) C(6) 3.333 2_656
H(36A) C(7) 3.544 2_656
H(36A) H(4) 2.927 2_656
H(36A) H(7) 3.414 2_656
H(36B) F(8) 3.136 2_755
H(36B) F(9) 3.122 2_755
H(36B) C(6) 3.550 2_656
H(36B) C(7) 3.250 2_656
H(36B) C(49) 3.578 2_755
H(36B) H(7) 3.169 2_656
H(36C) F(7) 3.373 2_755
H(36C) F(9) 2.867 2_755
H(36C) C(29) 3.372 1_455
H(36C) C(30) 3.220 1_455
H(36C) C(49) 3.544 2_755
H(36C) H(4) 3.398 2_656
H(36C) H(29) 3.011 1_455
H(36C) H(30) 2.706 1_455
H(37B) F(9) 3.000 2_755
H(37B) H(37C) 3.460 2_755
H(37C) F(9) 3.236 2_755
H(37C) H(37B) 3.460 2_755
H(37C) H(37C) 3.020 2_755
H(38) C(5) 3.124 2_656
H(38) C(6) 3.244 2_656
H(38) C(11) 3.317 2_656
H(38) C(12) 3.272 2_656
H(38) C(13) 3.157 2_656
H(38) C(14) 3.096 2_656
H(39A) H(20A) 3.029 2_656
H(39B) F(1) 3.386 2_656
H(39B) H(39B) 3.434 2_656
H(39B) H(39C) 3.266 2_656
H(39C) F(1) 2.923 2_656
H(39C) C(1) 3.181 2_656
H(39C) C(13) 3.570 2_656
H(39C) C(14) 3.301 2_656
H(39C) H(1) 3.192 2_656
H(39C) H(13) 3.569 2_656
H(39C) H(39B) 3.266 2_656
H(40A) F(11) 3.147 2_756
H(40A) C(19) 3.108 2_756
H(40A) H(19A) 2.884 2_756
H(40A) H(19B) 3.343 2_756
H(40A) H(19C) 2.625 2_756
H(40B) F(1) 2.802 2_656
H(40B) F(11) 2.667 2_756
H(40B) C(12) 3.474 2_656
H(40B) C(13) 3.266 2_656
H(40B) H(12) 3.511 2_656
H(40B) H(13) 3.143 2_656
H(40C) F(1) 3.280 2_656
H(42) F(10) 2.901 1_455
H(47) F(18) 2.645 2_765
H(52) F(6) 3.425 2_665
H(52) H(8) 3.101 1_654

loop_
_geom_torsion_atom_site_label_1
_geom_torsion_atom_site_label_2
_geom_torsion_atom_site_label_3
_geom_torsion_atom_site_label_4
_geom_torsion
O(1) Eu(1) O(2) P(2) 135.3(3)
O(2) Eu(1) O(1) P(1) 140.4(3)
O(1) Eu(1) O(3) C(41) 105.5(3)
O(3) Eu(1) O(1) P(1) -143.9(3)
O(1) Eu(1) O(4) C(43) -119.8(2)
O(4) Eu(1) O(1) P(1) -73.7(3)
O(1) Eu(1) O(5) C(46) -51.5(3)
O(5) Eu(1) O(1) P(1) 74.2(3)
O(1) Eu(1) O(6) C(48) -165.4(3)
O(6) Eu(1) O(1) P(1) 51.9(3)
O(1) Eu(1) O(7) C(51) -148.6(2)
O(7) Eu(1) O(1) P(1) -12.3(3)
O(1) Eu(1) O(8) C(53) 105.3(3)
O(8) Eu(1) O(1) P(1) -99.1(4)
O(2) Eu(1) O(3) C(41) -162.8(3)
O(3) Eu(1) O(2) P(2) 49.4(2)
O(2) Eu(1) O(4) C(43) -46.3(3)
O(4) Eu(1) O(2) P(2) 66.0(3)
O(2) Eu(1) O(5) C(46) -122.3(3)
O(5) Eu(1) O(2) P(2) -78.7(3)
O(2) Eu(1) O(6) C(48) 103.4(3)
O(6) Eu(1) O(2) P(2) -148.5(3)
O(2) Eu(1) O(7) C(51) 90.0(3)
O(7) Eu(1) O(2) P(2) -99.1(3)
O(2) Eu(1) O(8) C(53) -137.7(3)
O(8) Eu(1) O(2) P(2) -16.5(3)
O(3) Eu(1) O(4) C(43) -29.1(2)
O(4) Eu(1) O(3) C(41) 27.5(2)
O(3) Eu(1) O(5) C(46) 174.6(2)
O(5) Eu(1) O(3) C(41) -99.8(3)
O(3) Eu(1) O(6) C(48) 151.7(2)
O(6) Eu(1) O(3) C(41) 146.9(2)
O(3) Eu(1) O(7) C(51) -48.1(3)
O(7) Eu(1) O(3) C(41) -4.5(3)
O(3) Eu(1) O(8) C(53) 153.2(3)
O(8) Eu(1) O(3) C(41) -51.3(3)
O(4) Eu(1) O(5) C(46) 84.6(3)
O(5) Eu(1) O(4) C(43) 85.1(2)
O(4) Eu(1) O(6) C(48) -99.1(3)
O(6) Eu(1) O(4) C(43) 174.5(2)
O(4) Eu(1) O(7) C(51) -80.7(2)
O(7) Eu(1) O(4) C(43) 125.1(2)
O(4) Eu(1) O(8) C(53) 79.4(3)
O(8) Eu(1) O(4) C(43) 46.5(2)
O(5) Eu(1) O(6) C(48) 28.4(3)
O(6) Eu(1) O(5) C(46) -28.3(2)
O(5) Eu(1) O(7) C(51) 69.4(2)
O(7) Eu(1) O(5) C(46) 46.4(3)
O(5) Eu(1) O(8) C(53) -70.5(3)
O(8) Eu(1) O(5) C(46) 124.7(3)
O(6) Eu(1) O(7) C(51) 143.5(2)
O(7) Eu(1) O(6) C(48) -51.0(3)
O(6) Eu(1) O(8) C(53) -36.3(3)
O(8) Eu(1) O(6) C(48) -5.3(3)
O(7) Eu(1) O(8) C(53) 8.5(3)
O(8) Eu(1) O(7) C(51) -2.1(2)
O(1) P(1) C(2) C(1) -18.2(2)
O(1) P(1) C(2) C(3) 163.5(2)
C(2) P(1) O(1) Eu(1) 117.6(3)
O(1) P(1) C(15) C(16) 60.8(2)
O(1) P(1) C(15) C(17) -173.7(2)
C(15) P(1) O(1) Eu(1) -1.8(4)
O(1) P(1) C(18) C(19) 59.8(3)
O(1) P(1) C(18) C(20) -63.8(2)
C(18) P(1) O(1) Eu(1) -123.1(3)
C(2) P(1) C(15) C(16) -59.3(2)
C(2) P(1) C(15) C(17) 66.2(3)
C(15) P(1) C(2) C(1) 102.1(2)
C(15) P(1) C(2) C(3) -76.2(2)
C(2) P(1) C(18) C(19) -179.6(3)
C(2) P(1) C(18) C(20) 56.8(2)
C(18) P(1) C(2) C(1) -139.9(2)
C(18) P(1) C(2) C(3) 41.7(3)
C(15) P(1) C(18) C(19) -62.1(3)
C(15) P(1) C(18) C(20) 174.3(2)
C(18) P(1) C(15) C(16) -176.4(2)
C(18) P(1) C(15) C(17) -50.8(2)
O(2) P(2) C(22) C(21) -16.6(3)
O(2) P(2) C(22) C(23) 166.8(2)
C(22) P(2) O(2) Eu(1) 122.2(3)
O(2) P(2) C(35) C(36) -168.0(2)
O(2) P(2) C(35) C(37) 66.1(2)
C(35) P(2) O(2) Eu(1) 3.0(3)
O(2) P(2) C(38) C(39) 61.8(3)
O(2) P(2) C(38) C(40) -62.0(2)
C(38) P(2) O(2) Eu(1) -119.0(3)
C(22) P(2) C(35) C(36) 71.8(2)
C(22) P(2) C(35) C(37) -54.1(2)
C(35) P(2) C(22) C(21) 104.1(3)
C(35) P(2) C(22) C(23) -72.6(3)
C(22) P(2) C(38) C(39) -177.9(3)
C(22) P(2) C(38) C(40) 58.4(2)
C(38) P(2) C(22) C(21) -138.0(3)
C(38) P(2) C(22) C(23) 45.4(3)
C(35) P(2) C(38) C(39) -60.9(3)
C(35) P(2) C(38) C(40) 175.4(2)
C(38) P(2) C(35) C(36) -44.8(2)
C(38) P(2) C(35) C(37) -170.7(2)
Eu(1) O(3) C(41) C(42) -20.3(5)
Eu(1) O(3) C(41) C(44) 163.4(2)
Eu(1) O(4) C(43) C(42) 23.1(4)
Eu(1) O(4) C(43) C(45) -157.5(2)
Eu(1) O(5) C(46) C(47) 21.6(5)
Eu(1) O(5) C(46) C(49) -160.0(2)
Eu(1) O(6) C(48) C(47) -23.6(5)
Eu(1) O(6) C(48) C(50) 163.9(2)
Eu(1) O(7) C(51) C(52) -2.2(5)
Eu(1) O(7) C(51) C(54) 178.2(2)
Eu(1) O(8) C(53) C(52) -10.8(5)
Eu(1) O(8) C(53) C(55) 175.0(2)
C(2) C(1) C(14) C(5) -1.2(4)
C(2) C(1) C(14) C(13) 178.1(3)
C(14) C(1) C(2) P(1) -175.4(2)
C(14) C(1) C(2) C(3) 3.0(4)
P(1) C(2) C(3) C(4) 176.2(2)
C(1) C(2) C(3) C(4) -2.1(5)
C(2) C(3) C(4) C(5) -0.8(5)
C(3) C(4) C(5) C(6) -176.8(3)
C(3) C(4) C(5) C(14) 2.7(5)
C(4) C(5) C(6) C(7) 0.7(5)
C(4) C(5) C(6) C(11) 179.5(3)
C(4) C(5) C(14) C(1) -1.7(4)
C(4) C(5) C(14) C(13) 179.1(3)
C(6) C(5) C(14) C(1) 177.8(3)
C(6) C(5) C(14) C(13) -1.4(4)
C(14) C(5) C(6) C(7) -178.8(3)
C(14) C(5) C(6) C(11) 0.0(4)
C(5) C(6) C(7) C(8) 179.0(3)
C(5) C(6) C(11) C(10) -178.3(3)
C(5) C(6) C(11) C(12) 0.9(5)
C(7) C(6) C(11) C(10) 0.6(5)
C(7) C(6) C(11) C(12) 179.7(3)
C(11) C(6) C(7) C(8) 0.2(5)
C(6) C(7) C(8) C(9) -1.2(6)
C(7) C(8) C(9) C(10) 1.3(6)
C(8) C(9) C(10) C(11) -0.5(6)
C(9) C(10) C(11) C(6) -0.5(5)
C(9) C(10) C(11) C(12) -179.6(3)
C(6) C(11) C(12) C(13) -0.4(6)
C(10) C(11) C(12) C(13) 178.8(3)
C(11) C(12) C(13) C(14) -1.1(6)
C(12) C(13) C(14) C(1) -177.3(3)
C(12) C(13) C(14) C(5) 2.0(5)
C(22) C(21) C(34) C(25) -1.2(5)
C(22) C(21) C(34) C(33) 177.5(3)
C(34) C(21) C(22) P(2) -175.8(2)
C(34) C(21) C(22) C(23) 1.0(5)
P(2) C(22) C(23) C(24) 176.7(2)
C(21) C(22) C(23) C(24) 0.1(4)
C(22) C(23) C(24) C(25) -1.0(5)
C(23) C(24) C(25) C(26) -178.6(3)
C(23) C(24) C(25) C(34) 0.7(5)
C(24) C(25) C(26) C(27) -3.1(5)
C(24) C(25) C(26) C(31) 176.5(3)
C(24) C(25) C(34) C(21) 0.4(5)
C(24) C(25) C(34) C(33) -178.3(3)
C(26) C(25) C(34) C(21) 179.7(3)
C(26) C(25) C(34) C(33) 1.0(5)
C(34) C(25) C(26) C(27) 177.6(3)
C(34) C(25) C(26) C(31) -2.8(5)
C(25) C(26) C(27) C(28) 178.5(4)
C(25) C(26) C(31) C(30) -178.2(3)
C(25) C(26) C(31) C(32) 2.0(5)
C(27) C(26) C(31) C(30) 1.4(5)
C(27) C(26) C(31) C(32) -178.4(3)
C(31) C(26) C(27) C(28) -1.1(6)
C(26) C(27) C(28) C(29) 0.1(5)
C(27) C(28) C(29) C(30) 0.5(7)
C(28) C(29) C(30) C(31) -0.1(5)
C(29) C(30) C(31) C(26) -0.8(6)
C(29) C(30) C(31) C(32) 179.0(4)
C(26) C(31) C(32) C(33) 0.7(6)
C(30) C(31) C(32) C(33) -179.0(4)
C(31) C(32) C(33) C(34) -2.6(6)
C(32) C(33) C(34) C(21) -176.9(3)
C(32) C(33) C(34) C(25) 1.7(5)
O(3) C(41) C(42) C(43) -3.7(5)
O(3) C(41) C(44) F(1) 70.2(4)
O(3) C(41) C(44) F(2) -44.4(5)
O(3) C(41) C(44) F(3) -169.5(3)
C(42) C(41) C(44) F(1) -106.5(3)
C(42) C(41) C(44) F(2) 138.9(3)
C(42) C(41) C(44) F(3) 13.7(5)
C(44) C(41) C(42) C(43) 172.5(3)
C(41) C(42) C(43) O(4) 2.3(5)
C(41) C(42) C(43) C(45) -177.2(2)
O(4) C(43) C(45) F(4) 64.8(4)
O(4) C(43) C(45) F(5) -54.1(3)
O(4) C(43) C(45) F(6) -173.4(3)
C(42) C(43) C(45) F(4) -115.6(4)
C(42) C(43) C(45) F(5) 125.4(3)
C(42) C(43) C(45) F(6) 6.1(4)
O(5) C(46) C(47) C(48) 1.9(5)
O(5) C(46) C(49) F(7) 176.8(3)
O(5) C(46) C(49) F(8) 55.5(5)
O(5) C(46) C(49) F(9) -63.2(4)
C(47) C(46) C(49) F(7) -4.7(5)
C(47) C(46) C(49) F(8) -126.0(5)
C(47) C(46) C(49) F(9) 115.4(4)
C(49) C(46) C(47) C(48) -176.5(3)
C(46) C(47) C(48) O(6) -0.3(5)
C(46) C(47) C(48) C(50) 172.2(3)
O(6) C(48) C(50) F(10) -171.4(3)
O(6) C(48) C(50) F(11) 62.3(5)
O(6) C(48) C(50) F(12) -53.6(4)
C(47) C(48) C(50) F(10) 15.1(5)
C(47) C(48) C(50) F(11) -111.1(4)
C(47) C(48) C(50) F(12) 133.0(3)
O(7) C(51) C(52) C(53) 3.2(6)
O(7) C(51) C(54) F(16) -59.3(5)
O(7) C(51) C(54) F(17) 52.2(5)
O(7) C(51) C(54) F(18) 177.9(3)
C(52) C(51) C(54) F(16) 121.0(4)
C(52) C(51) C(54) F(17) -127.5(4)
C(52) C(51) C(54) F(18) -1.8(5)
C(54) C(51) C(52) C(53) -177.2(3)
C(51) C(52) C(53) O(8) 3.4(6)
C(51) C(52) C(53) C(55) 177.5(3)
O(8) C(53) C(55) F(13) 71.9(5)
O(8) C(53) C(55) F(14) -45.7(5)
O(8) C(53) C(55) F(15) -164.0(3)
C(52) C(53) C(55) F(13) -102.9(4)
C(52) C(53) C(55) F(14) 139.5(4)
C(52) C(53) C(55) F(15) 21.2(5)
